data_7019459
loop_
_publ_author_name
'Wolf, Silke'
'Feldmann, Claus'

_publ_section_title
;
 [Co{1,4-C(6)H(4)(CN)(2)}(2){NTf(2)}(2)][SnI{Co(CO)(4)}(3)](2)- a 2D
 coordination network with an intercalated carbonyl cluster.
;
_journal_issue 27
_journal_name_full 'Dalton transactions (Cambridge, England : 2003)'
_journal_page_first 8455
_journal_page_last 8459
_journal_paper_doi 10.1039/c2dt30411b
_journal_volume 41
_journal_year 2012
_chemical_formula_sum 'C44 H8 Co7 F12 I2 N6 O32 S4 Sn2'
_chemical_formula_weight 2392.49
_chemical_name_systematic
;
?
;
_space_group_IT_number 2
_symmetry_space_group_name_Hall '-P 1'
_symmetry_space_group_name_H-M 'P -1'
_atom_sites_solution_hydrogens geom
_atom_sites_solution_primary direct
_atom_sites_solution_secondary difmap
_audit_creation_method SHELXL-97
_cell_angle_alpha 103.02(3)
_cell_angle_beta 94.88(3)
_cell_angle_gamma 99.91(3)
_cell_formula_units_Z 1
_cell_length_a 11.826(2)
_cell_length_b 11.991(2)
_cell_length_c 13.470(3)
_cell_measurement_temperature 200(2)
_cell_measurement_theta_max 58.53
_cell_measurement_theta_min 2.29
_cell_volume 1817.9(7)
_computing_structure_refinement 'SHELXL-97 (Sheldrick, 1997)'
_computing_structure_solution 'SHELXS-97 (Sheldrick, 1990)'
_diffrn_ambient_temperature 200(2)
_diffrn_measured_fraction_theta_full 0.942
_diffrn_measured_fraction_theta_max 0.911
_diffrn_radiation_monochromator graphite
_diffrn_radiation_source 'fine-focus sealed tube'
_diffrn_radiation_type MoK\a
_diffrn_radiation_wavelength 0.71073
_diffrn_reflns_av_R_equivalents 0.0591
_diffrn_reflns_av_sigmaI/netI 0.0912
_diffrn_reflns_limit_h_max 15
_diffrn_reflns_limit_h_min -16
_diffrn_reflns_limit_k_max 16
_diffrn_reflns_limit_k_min -16
_diffrn_reflns_limit_l_max 16
_diffrn_reflns_limit_l_min -18
_diffrn_reflns_number 17631
_diffrn_reflns_theta_full 25.00
_diffrn_reflns_theta_max 29.26
_diffrn_reflns_theta_min 1.56
_exptl_absorpt_coefficient_mu 3.310
_exptl_absorpt_correction_type none
_exptl_crystal_colour red
_exptl_crystal_density_diffrn 2.185
_exptl_crystal_density_method 'not measured'
_exptl_crystal_F_000 1137
_exptl_crystal_size_max 0.0950
_exptl_crystal_size_mid 0.0715
_exptl_crystal_size_min 0.0560
_refine_diff_density_max 0.911
_refine_diff_density_min -1.265
_refine_diff_density_rms 0.131
_refine_ls_extinction_method none
_refine_ls_goodness_of_fit_ref 1.122
_refine_ls_hydrogen_treatment constr
_refine_ls_matrix_type full
_refine_ls_number_parameters 493
_refine_ls_number_reflns 9038
_refine_ls_number_restraints 0
_refine_ls_restrained_S_all 1.122
_refine_ls_R_factor_all 0.0925
_refine_ls_R_factor_gt 0.0448
_refine_ls_shift/su_max 0.001
_refine_ls_shift/su_mean 0.000
_refine_ls_structure_factor_coef Fsqd
_refine_ls_weighting_details 'calc w=1/[\s^2^(Fo^2^)+(0.0100P)^2^+0.0000P] where P=(Fo^2^+2Fc^2^)/3'
_refine_ls_weighting_scheme calc
_refine_ls_wR_factor_gt 0.0722
_refine_ls_wR_factor_ref 0.0790
_reflns_number_gt 5098
_reflns_number_total 9038
_reflns_threshold_expression >2sigma(I)
_cod_data_source_file c2dt30411b.txt
_cod_data_source_block p-1
_cod_original_cell_volume 1817.9(6)
_cod_original_sg_symbol_H-M P-1
_cod_database_code 7019459

loop_
_symmetry_equiv_pos_as_xyz
'x, y, z'
'-x, -y, -z'

loop_
_atom_site_label
_atom_site_type_symbol
_atom_site_fract_x
_atom_site_fract_y
_atom_site_fract_z
_atom_site_U_iso_or_equiv
_atom_site_adp_type
_atom_site_occupancy
_atom_site_symmetry_multiplicity
_atom_site_calc_flag
_atom_site_refinement_flags
Co4 Co 0.0000 0.0000 0.0000 0.0275(2) Uani 1 2 d S
S1 S 0.01657(14) 0.10500(14) 0.24740(12) 0.0437(4) Uani 1 1 d .
S2 S -0.15958(14) 0.23342(13) 0.26240(12) 0.0428(4) Uani 1 1 d .
F1 F 0.2104(4) 0.0971(5) 0.3435(4) 0.0964(17) Uani 1 1 d .
F2 F 0.2080(5) 0.2541(5) 0.3015(6) 0.132(3) Uani 1 1 d .
F3 F 0.1229(5) 0.2208(6) 0.4242(4) 0.137(3) Uani 1 1 d .
F4 F -0.2138(5) 0.3974(4) 0.3993(4) 0.0938(15) Uani 1 1 d .
F5 F -0.0517(5) 0.4427(4) 0.3525(5) 0.117(2) Uani 1 1 d .
F6 F -0.0729(5) 0.3282(5) 0.4512(4) 0.115(2) Uani 1 1 d .
O13 O 0.0624(4) 0.0583(4) 0.1548(3) 0.0530(12) Uani 1 1 d .
O14 O -0.0400(5) 0.0225(4) 0.2940(5) 0.0855(18) Uani 1 1 d .
O15 O -0.2286(4) 0.1454(4) 0.2961(4) 0.0538(12) Uani 1 1 d .
O16 O -0.2128(4) 0.2791(4) 0.1866(3) 0.0612(14) Uani 1 1 d .
N1 N 0.1695(4) 0.0048(4) -0.0260(4) 0.0354(11) Uani 1 1 d .
N2 N -0.0103(4) -0.1718(4) 0.0110(4) 0.0385(12) Uani 1 1 d .
N3 N -0.0387(4) 0.2092(4) 0.2336(4) 0.0421(12) Uani 1 1 d .
C13 C 0.2647(5) 0.0032(5) -0.0224(4) 0.0356(14) Uani 1 1 d .
C14 C 0.3865(5) 0.0007(5) -0.0133(4) 0.0353(14) Uani 1 1 d .
C15 C 0.4376(5) -0.0376(5) -0.0971(4) 0.0400(15) Uani 1 1 d .
H15 H 0.3941 -0.0624 -0.1617 0.048 Uiso 1 1 calc R
C16 C 0.4451(5) 0.0400(5) 0.0869(5) 0.0378(14) Uani 1 1 d .
H16 H 0.4077 0.0661 0.1430 0.045 Uiso 1 1 calc R
C17 C -0.0083(5) -0.2666(5) 0.0092(4) 0.0383(14) Uani 1 1 d .
C18 C -0.0042(5) -0.3856(5) 0.0046(4) 0.0357(14) Uani 1 1 d .
C19 C 0.0806(5) -0.4344(5) -0.0440(5) 0.0404(15) Uani 1 1 d .
H19 H 0.1346 -0.3897 -0.0728 0.048 Uiso 1 1 calc R
C20 C -0.0843(5) -0.4508(5) 0.0493(5) 0.0418(15) Uani 1 1 d .
H20 H -0.1402 -0.4168 0.0826 0.050 Uiso 1 1 calc R
C21 C 0.1495(8) 0.1768(8) 0.3314(7) 0.077(3) Uani 1 1 d .
C22 C -0.1198(8) 0.3579(7) 0.3693(7) 0.068(2) Uani 1 1 d .
I1 I 0.42278(4) 0.67731(4) 0.04269(3) 0.05281(13) Uani 1 1 d .
Sn1 Sn 0.43532(4) 0.67995(3) 0.24764(3) 0.03459(11) Uani 1 1 d .
Co1 Co 0.47036(7) 0.47355(7) 0.25830(6) 0.0375(2) Uani 1 1 d .
Co2 Co 0.60924(7) 0.84563(6) 0.34238(6) 0.0384(2) Uani 1 1 d .
Co3 Co 0.23465(7) 0.71973(7) 0.29944(6) 0.0399(2) Uani 1 1 d .
O1 O 0.3745(5) 0.5243(4) 0.4530(4) 0.0605(13) Uani 1 1 d .
O2 O 0.5211(5) 0.2536(4) 0.2916(4) 0.0662(14) Uani 1 1 d .
O3 O 0.3036(5) 0.3658(4) 0.0745(4) 0.0693(15) Uani 1 1 d .
O4 O 0.7074(5) 0.5533(4) 0.2238(5) 0.0788(17) Uani 1 1 d .
O5 O 0.6059(4) 0.7156(4) 0.5012(3) 0.0644(15) Uani 1 1 d .
O6 O 0.8079(4) 1.0142(4) 0.4663(4) 0.0599(13) Uani 1 1 d .
O7 O 0.4541(4) 1.0105(4) 0.3406(4) 0.0705(16) Uani 1 1 d .
O8 O 0.7318(5) 0.7931(5) 0.1630(4) 0.0743(16) Uani 1 1 d .
O9 O 0.1451(4) 0.4706(4) 0.2208(4) 0.0695(15) Uani 1 1 d .
O10 O 0.0100(5) 0.7658(6) 0.3554(5) 0.095(2) Uani 1 1 d .
O11 O 0.3572(4) 0.8021(4) 0.5082(3) 0.0635(14) Uani 1 1 d .
O12 O 0.2430(4) 0.8767(5) 0.1628(4) 0.0691(15) Uani 1 1 d .
C1 C 0.4125(6) 0.5083(5) 0.3767(5) 0.0456(17) Uani 1 1 d .
C2 C 0.5007(6) 0.3397(5) 0.2777(5) 0.0445(16) Uani 1 1 d .
C3 C 0.3678(6) 0.4098(5) 0.1451(5) 0.0494(17) Uani 1 1 d .
C4 C 0.6125(7) 0.5269(5) 0.2396(6) 0.056(2) Uani 1 1 d .
C5 C 0.6058(5) 0.7633(5) 0.4365(5) 0.0437(16) Uani 1 1 d .
C6 C 0.7303(6) 0.9507(5) 0.4157(5) 0.0457(16) Uani 1 1 d .
C7 C 0.5137(6) 0.9442(5) 0.3394(5) 0.0536(19) Uani 1 1 d .
C8 C 0.6825(7) 0.8104(6) 0.2306(6) 0.0527(18) Uani 1 1 d .
C9 C 0.1829(6) 0.5712(6) 0.2510(5) 0.0502(17) Uani 1 1 d .
C10 C 0.0973(7) 0.7510(7) 0.3356(6) 0.0588(19) Uani 1 1 d .
C11 C 0.3111(6) 0.7688(6) 0.4259(5) 0.0503(17) Uani 1 1 d .
C12 C 0.2436(5) 0.8155(5) 0.2172(5) 0.0472(17) Uani 1 1 d .

loop_
_atom_site_aniso_label
_atom_site_aniso_U_11
_atom_site_aniso_U_22
_atom_site_aniso_U_33
_atom_site_aniso_U_23
_atom_site_aniso_U_13
_atom_site_aniso_U_12
Co4 0.0197(5) 0.0258(5) 0.0384(6) 0.0086(4) 0.0040(5) 0.0074(4)
S1 0.0421(9) 0.0478(9) 0.0419(8) 0.0103(7) 0.0064(8) 0.0114(7)
S2 0.0414(9) 0.0501(9) 0.0413(8) 0.0163(7) 0.0109(8) 0.0112(7)
F1 0.084(4) 0.134(4) 0.070(3) 0.006(3) -0.021(3) 0.058(3)
F2 0.062(4) 0.104(4) 0.216(8) 0.062(5) -0.046(4) -0.022(3)
F3 0.111(5) 0.216(6) 0.058(3) -0.045(4) -0.027(3) 0.083(5)
F4 0.085(4) 0.102(4) 0.100(4) 0.004(3) 0.052(3) 0.040(3)
F5 0.096(4) 0.070(3) 0.149(5) -0.034(3) 0.055(4) -0.020(3)
F6 0.116(5) 0.156(5) 0.054(3) -0.019(3) -0.016(3) 0.050(4)
O13 0.050(3) 0.072(3) 0.036(2) -0.001(2) 0.002(2) 0.031(2)
O14 0.087(4) 0.075(4) 0.125(5) 0.065(4) 0.044(4) 0.029(3)
O15 0.041(3) 0.061(3) 0.067(3) 0.030(2) 0.013(2) 0.008(2)
O16 0.062(3) 0.086(3) 0.056(3) 0.042(3) 0.012(3) 0.035(3)
N1 0.025(3) 0.039(3) 0.045(3) 0.010(2) 0.010(2) 0.011(2)
N2 0.029(3) 0.037(3) 0.053(3) 0.016(2) 0.006(2) 0.009(2)
N3 0.045(3) 0.045(3) 0.042(3) 0.014(2) 0.014(3) 0.014(2)
C13 0.034(3) 0.042(3) 0.033(3) 0.013(2) 0.007(3) 0.008(3)
C14 0.021(3) 0.042(3) 0.044(3) 0.014(3) 0.009(3) 0.004(2)
C15 0.022(3) 0.065(4) 0.032(3) 0.010(3) 0.009(3) 0.006(3)
C16 0.017(3) 0.055(4) 0.039(3) 0.003(3) 0.011(3) 0.008(3)
C17 0.037(3) 0.036(3) 0.043(3) 0.012(3) 0.002(3) 0.008(3)
C18 0.037(3) 0.030(3) 0.046(3) 0.016(2) 0.008(3) 0.010(2)
C19 0.037(3) 0.033(3) 0.056(4) 0.023(3) 0.010(3) 0.003(3)
C20 0.042(4) 0.036(3) 0.052(4) 0.016(3) 0.010(3) 0.013(3)
C21 0.071(6) 0.090(6) 0.062(5) -0.012(5) -0.011(5) 0.045(5)
C22 0.057(5) 0.069(5) 0.072(5) 0.005(4) 0.021(5) 0.008(4)
I1 0.0573(3) 0.0704(3) 0.0321(2) 0.01466(19) 0.0076(2) 0.0126(2)
Sn1 0.0345(2) 0.0389(2) 0.0308(2) 0.00887(16) 0.00468(18) 0.00754(17)
Co1 0.0368(5) 0.0392(4) 0.0367(4) 0.0073(3) 0.0060(4) 0.0096(4)
Co2 0.0381(5) 0.0401(4) 0.0364(4) 0.0110(3) 0.0034(4) 0.0043(4)
Co3 0.0347(5) 0.0484(5) 0.0391(4) 0.0120(4) 0.0077(4) 0.0121(4)
O1 0.074(4) 0.077(3) 0.044(3) 0.024(2) 0.023(3) 0.030(3)
O2 0.079(4) 0.056(3) 0.073(3) 0.020(2) 0.017(3) 0.028(3)
O3 0.062(3) 0.082(4) 0.049(3) -0.007(2) -0.008(3) 0.012(3)
O4 0.049(3) 0.067(3) 0.124(5) 0.026(3) 0.027(4) 0.010(3)
O5 0.070(4) 0.070(3) 0.049(3) 0.026(2) -0.016(3) -0.004(3)
O6 0.048(3) 0.062(3) 0.063(3) 0.015(2) 0.000(3) -0.003(2)
O7 0.063(3) 0.050(3) 0.094(4) 0.015(3) -0.013(3) 0.014(3)
O8 0.067(4) 0.092(4) 0.057(3) 0.009(3) 0.031(3) -0.005(3)
O9 0.050(3) 0.063(3) 0.085(4) 0.006(3) 0.000(3) 0.004(3)
O10 0.054(4) 0.131(5) 0.117(5) 0.035(4) 0.037(4) 0.042(4)
O11 0.054(3) 0.093(4) 0.038(2) 0.005(2) 0.006(3) 0.012(3)
O12 0.062(3) 0.090(4) 0.074(3) 0.045(3) 0.012(3) 0.031(3)
C1 0.052(4) 0.038(3) 0.045(4) 0.008(3) -0.001(4) 0.010(3)
C2 0.047(4) 0.042(4) 0.044(3) 0.006(3) 0.014(3) 0.010(3)
C3 0.048(4) 0.048(4) 0.050(4) 0.002(3) 0.014(4) 0.012(3)
C4 0.052(5) 0.035(3) 0.077(5) 0.013(3) -0.008(4) 0.003(3)
C5 0.035(3) 0.038(3) 0.051(4) 0.010(3) -0.009(3) -0.003(3)
C6 0.054(4) 0.041(3) 0.044(3) 0.013(3) 0.005(3) 0.012(3)
C7 0.057(5) 0.042(4) 0.054(4) 0.008(3) -0.012(4) 0.004(3)
C8 0.054(5) 0.055(4) 0.044(4) 0.009(3) 0.009(4) 0.001(3)
C9 0.038(4) 0.069(5) 0.045(4) 0.015(3) 0.007(3) 0.012(3)
C10 0.047(4) 0.078(5) 0.054(4) 0.012(4) 0.011(4) 0.022(4)
C11 0.043(4) 0.060(4) 0.055(4) 0.018(3) 0.020(4) 0.014(3)
C12 0.033(3) 0.048(4) 0.061(4) 0.017(3) -0.003(3) 0.009(3)

loop_
_atom_type_symbol
_atom_type_description
_atom_type_scat_dispersion_real
_atom_type_scat_dispersion_imag
_atom_type_scat_source
C C 0.0033 0.0016 'International Tables Vol C Tables 4.2.6.8 and 6.1.1.4'
H H 0.0000 0.0000 'International Tables Vol C Tables 4.2.6.8 and 6.1.1.4'
Co Co 0.3494 0.9721 'International Tables Vol C Tables 4.2.6.8 and 6.1.1.4'
F F 0.0171 0.0103 'International Tables Vol C Tables 4.2.6.8 and 6.1.1.4'
I I -0.4742 1.8119 'International Tables Vol C Tables 4.2.6.8 and 6.1.1.4'
N N 0.0061 0.0033 'International Tables Vol C Tables 4.2.6.8 and 6.1.1.4'
O O 0.0106 0.0060 'International Tables Vol C Tables 4.2.6.8 and 6.1.1.4'
S S 0.1246 0.1234 'International Tables Vol C Tables 4.2.6.8 and 6.1.1.4'
Sn Sn -0.6537 1.4246 'International Tables Vol C Tables 4.2.6.8 and 6.1.1.4'

loop_
_geom_angle_atom_site_label_1
_geom_angle_atom_site_label_2
_geom_angle_atom_site_label_3
_geom_angle
_geom_angle_site_symmetry_1
_geom_angle_site_symmetry_3
N1 Co4 N1 180.0(4) . 2
N1 Co4 O13 93.17(19) . 2
N1 Co4 O13 86.83(19) 2 2
N1 Co4 O13 86.83(19) . .
N1 Co4 O13 93.17(19) 2 .
O13 Co4 O13 180.00(10) 2 .
N1 Co4 N2 91.40(19) . 2
N1 Co4 N2 88.60(19) 2 2
O13 Co4 N2 89.84(18) 2 2
O13 Co4 N2 90.16(18) . 2
N1 Co4 N2 88.60(19) . .
N1 Co4 N2 91.40(19) 2 .
O13 Co4 N2 90.16(18) 2 .
O13 Co4 N2 89.84(18) . .
N2 Co4 N2 180.0(3) 2 .
O14 S1 O13 115.5(3) . .
O14 S1 N3 120.0(3) . .
O13 S1 N3 109.3(3) . .
O14 S1 C21 106.4(5) . .
O13 S1 C21 100.4(4) . .
N3 S1 C21 102.3(3) . .
O15 S2 O16 117.3(3) . .
O15 S2 N3 115.9(3) . .
O16 S2 N3 109.5(3) . .
O15 S2 C22 107.1(4) . .
O16 S2 C22 102.5(4) . .
N3 S2 C22 102.3(3) . .
S1 O13 Co4 136.1(3) . .
C13 N1 Co4 166.9(5) . .
C17 N2 Co4 172.8(5) . .
S1 N3 S2 127.2(3) . .
N1 C13 C14 177.5(6) . .
C15 C14 C16 124.0(5) . .
C15 C14 C13 120.8(5) . .
C16 C14 C13 115.2(6) . .
C14 C15 C16 120.1(5) . 2_655
C14 C15 H15 120.0 . .
C16 C15 H15 120.0 2_655 .
C15 C16 C14 116.0(6) 2_655 .
C15 C16 H16 122.0 2_655 .
C14 C16 H16 122.0 . .
N2 C17 C18 178.4(7) . .
C19 C18 C20 120.9(5) . .
C19 C18 C17 119.3(5) . .
C20 C18 C17 119.8(6) . .
C20 C19 C18 119.5(6) 2_545 .
C20 C19 H19 120.3 2_545 .
C18 C19 H19 120.3 . .
C19 C20 C18 119.7(6) 2_545 .
C19 C20 H20 120.2 2_545 .
C18 C20 H20 120.2 . .
F2 C21 F1 110.3(9) . .
F2 C21 F3 109.5(8) . .
F1 C21 F3 105.4(7) . .
F2 C21 S1 114.1(6) . .
F1 C21 S1 108.7(6) . .
F3 C21 S1 108.5(7) . .
F5 C22 F6 109.0(7) . .
F5 C22 F4 107.0(7) . .
F6 C22 F4 104.6(7) . .
F5 C22 S2 114.6(7) . .
F6 C22 S2 110.5(6) . .
F4 C22 S2 110.6(6) . .
Co2 Sn1 Co1 112.15(3) . .
Co2 Sn1 Co3 113.39(4) . .
Co1 Sn1 Co3 113.51(4) . .
Co2 Sn1 I1 106.92(4) . .
Co1 Sn1 I1 105.20(4) . .
Co3 Sn1 I1 104.80(4) . .
C4 Co1 C2 94.1(3) . .
C4 Co1 C1 124.8(3) . .
C2 Co1 C1 93.5(3) . .
C4 Co1 C3 116.8(3) . .
C2 Co1 C3 95.9(3) . .
C1 Co1 C3 116.6(3) . .
C4 Co1 Sn1 84.7(2) . .
C2 Co1 Sn1 174.50(19) . .
C1 Co1 Sn1 82.84(19) . .
C3 Co1 Sn1 89.4(2) . .
C5 Co2 C7 120.2(3) . .
C5 Co2 C6 91.6(3) . .
C7 Co2 C6 96.6(3) . .
C5 Co2 C8 122.0(3) . .
C7 Co2 C8 116.4(3) . .
C6 Co2 C8 94.1(3) . .
C5 Co2 Sn1 82.97(17) . .
C7 Co2 Sn1 86.90(19) . .
C6 Co2 Sn1 174.55(18) . .
C8 Co2 Sn1 88.0(2) . .
C9 Co3 C12 120.7(3) . .
C9 Co3 C11 118.3(3) . .
C12 Co3 C11 119.2(3) . .
C9 Co3 C10 94.8(3) . .
C12 Co3 C10 92.8(3) . .
C11 Co3 C10 95.7(3) . .
C9 Co3 Sn1 86.5(2) . .
C12 Co3 Sn1 86.2(2) . .
C11 Co3 Sn1 83.9(2) . .
C10 Co3 Sn1 178.6(2) . .
O1 C1 Co1 176.2(5) . .
O2 C2 Co1 179.1(6) . .
O3 C3 Co1 177.5(6) . .
O4 C4 Co1 174.6(6) . .
O5 C5 Co2 176.2(5) . .
O6 C6 Co2 176.2(5) . .
O7 C7 Co2 177.6(6) . .
O8 C8 Co2 176.8(6) . .
O9 C9 Co3 177.6(7) . .
O10 C10 Co3 177.0(8) . .
O11 C11 Co3 177.6(7) . .
O12 C12 Co3 176.2(6) . .

loop_
_geom_bond_atom_site_label_1
_geom_bond_atom_site_label_2
_geom_bond_distance
_geom_bond_site_symmetry_2
Co4 N1 2.057(5) .
Co4 N1 2.057(5) 2
Co4 O13 2.070(4) 2
Co4 O13 2.070(4) .
Co4 N2 2.082(4) 2
Co4 N2 2.082(4) .
S1 O14 1.395(5) .
S1 O13 1.438(5) .
S1 N3 1.545(5) .
S1 C21 1.812(8) .
S2 O15 1.403(4) .
S2 O16 1.414(4) .
S2 N3 1.571(6) .
S2 C22 1.788(8) .
F1 C21 1.321(9) .
F2 C21 1.223(11) .
F3 C21 1.329(10) .
F4 C22 1.340(9) .
F5 C22 1.259(9) .
F6 C22 1.339(9) .
N1 C13 1.126(7) .
N2 C17 1.136(6) .
C13 C14 1.442(8) .
C14 C15 1.353(9) .
C14 C16 1.401(7) .
C15 C16 1.388(8) 2_655
C15 H15 0.9300 .
C16 C15 1.388(8) 2_655
C16 H16 0.9300 .
C17 C18 1.423(7) .
C18 C19 1.385(9) .
C18 C20 1.387(8) .
C19 C20 1.370(7) 2_545
C19 H19 0.9300 .
C20 C19 1.370(7) 2_545
C20 H20 0.9300 .
I1 Sn1 2.7448(8) .
Sn1 Co2 2.6096(14) .
Sn1 Co1 2.6117(10) .
Sn1 Co3 2.6205(12) .
Co1 C4 1.752(8) .
Co1 C2 1.773(7) .
Co1 C1 1.781(8) .
Co1 C3 1.794(6) .
Co2 C5 1.773(6) .
Co2 C7 1.774(7) .
Co2 C6 1.786(6) .
Co2 C8 1.806(9) .
Co3 C9 1.733(7) .
Co3 C12 1.763(7) .
Co3 C11 1.781(7) .
Co3 C10 1.810(8) .
O1 C1 1.146(8) .
O2 C2 1.150(7) .
O3 C3 1.128(7) .
O4 C4 1.164(9) .
O5 C5 1.145(7) .
O6 C6 1.143(7) .
O7 C7 1.149(8) .
O8 C8 1.121(9) .
O9 C9 1.177(7) .
O10 C10 1.122(9) .
O11 C11 1.144(7) .
O12 C12 1.148(7) .

loop_
_geom_torsion_atom_site_label_1
_geom_torsion_atom_site_label_2
_geom_torsion_atom_site_label_3
_geom_torsion_atom_site_label_4
_geom_torsion
_geom_torsion_site_symmetry_1
_geom_torsion_site_symmetry_4
O14 S1 O13 Co4 86.2(5) . .
N3 S1 O13 Co4 -52.7(5) . .
C21 S1 O13 Co4 -159.8(5) . .
N1 Co4 O13 S1 167.2(4) . .
N1 Co4 O13 S1 -12.8(4) 2 .
O13 Co4 O13 S1 -105(63) 2 .
N2 Co4 O13 S1 75.8(4) 2 .
N2 Co4 O13 S1 -104.2(4) . .
N1 Co4 N1 C13 15(94) 2 .
O13 Co4 N1 C13 -151(2) 2 .
O13 Co4 N1 C13 29(2) . .
N2 Co4 N1 C13 120(2) 2 .
N2 Co4 N1 C13 -60(2) . .
N1 Co4 N2 C17 -35(4) . .
N1 Co4 N2 C17 145(4) 2 .
O13 Co4 N2 C17 58(4) 2 .
O13 Co4 N2 C17 -122(4) . .
N2 Co4 N2 C17 146(54) 2 .
O14 S1 N3 S2 -3.0(6) . .
O13 S1 N3 S2 133.8(4) . .
C21 S1 N3 S2 -120.4(5) . .
O15 S2 N3 S1 -5.9(5) . .
O16 S2 N3 S1 -141.5(4) . .
C22 S2 N3 S1 110.3(5) . .
Co4 N1 C13 C14 -6(16) . .
N1 C13 C14 C15 153(14) . .
N1 C13 C14 C16 -26(15) . .
C16 C14 C15 C16 0.2(10) . 2_655
C13 C14 C15 C16 -179.6(5) . 2_655
C15 C14 C16 C15 -0.2(10) . 2_655
C13 C14 C16 C15 179.6(5) . 2_655
Co4 N2 C17 C18 -7(25) . .
N2 C17 C18 C19 22(23) . .
N2 C17 C18 C20 -159(22) . .
C20 C18 C19 C20 0.9(9) . 2_545
C17 C18 C19 C20 -179.5(5) . 2_545
C19 C18 C20 C19 -0.9(9) . 2_545
C17 C18 C20 C19 179.5(5) . 2_545
O14 S1 C21 F2 -178.5(7) . .
O13 S1 C21 F2 60.8(8) . .
N3 S1 C21 F2 -51.8(8) . .
O14 S1 C21 F1 58.0(8) . .
O13 S1 C21 F1 -62.7(8) . .
N3 S1 C21 F1 -175.3(7) . .
O14 S1 C21 F3 -56.2(8) . .
O13 S1 C21 F3 -176.8(7) . .
N3 S1 C21 F3 70.6(8) . .
O15 S2 C22 F5 176.2(6) . .
O16 S2 C22 F5 -59.7(7) . .
N3 S2 C22 F5 53.8(7) . .
O15 S2 C22 F6 52.6(7) . .
O16 S2 C22 F6 176.7(6) . .
N3 S2 C22 F6 -69.8(6) . .
O15 S2 C22 F4 -62.8(7) . .
O16 S2 C22 F4 61.3(7) . .
N3 S2 C22 F4 174.8(6) . .
Co2 Sn1 Co1 C4 -39.9(2) . .
Co3 Sn1 Co1 C4 -170.0(2) . .
I1 Sn1 Co1 C4 76.0(2) . .
Co2 Sn1 Co1 C2 38(2) . .
Co3 Sn1 Co1 C2 -93(2) . .
I1 Sn1 Co1 C2 153(2) . .
Co2 Sn1 Co1 C1 86.2(2) . .
Co3 Sn1 Co1 C1 -44.0(2) . .
I1 Sn1 Co1 C1 -158.0(2) . .
Co2 Sn1 Co1 C3 -156.9(2) . .
Co3 Sn1 Co1 C3 72.9(2) . .
I1 Sn1 Co1 C3 -41.1(2) . .
Co1 Sn1 Co2 C5 -42.4(2) . .
Co3 Sn1 Co2 C5 87.8(2) . .
I1 Sn1 Co2 C5 -157.2(2) . .
Co1 Sn1 Co2 C7 -163.3(2) . .
Co3 Sn1 Co2 C7 -33.1(2) . .
I1 Sn1 Co2 C7 81.9(2) . .
Co1 Sn1 Co2 C6 -33(2) . .
Co3 Sn1 Co2 C6 97(2) . .
I1 Sn1 Co2 C6 -148(2) . .
Co1 Sn1 Co2 C8 80.2(2) . .
Co3 Sn1 Co2 C8 -149.6(2) . .
I1 Sn1 Co2 C8 -34.6(2) . .
Co2 Sn1 Co3 C9 -160.8(2) . .
Co1 Sn1 Co3 C9 -31.3(2) . .
I1 Sn1 Co3 C9 83.0(2) . .
Co2 Sn1 Co3 C12 78.1(2) . .
Co1 Sn1 Co3 C12 -152.4(2) . .
I1 Sn1 Co3 C12 -38.1(2) . .
Co2 Sn1 Co3 C11 -41.8(2) . .
Co1 Sn1 Co3 C11 87.7(2) . .
I1 Sn1 Co3 C11 -158.1(2) . .
Co2 Sn1 Co3 C10 34(9) . .
Co1 Sn1 Co3 C10 163(9) . .
I1 Sn1 Co3 C10 -82(9) . .
C4 Co1 C1 O1 -116(9) . .
C2 Co1 C1 O1 -19(9) . .
C3 Co1 C1 O1 80(9) . .
Sn1 Co1 C1 O1 165(9) . .
C4 Co1 C2 O2 75(44) . .
C1 Co1 C2 O2 -50(44) . .
C3 Co1 C2 O2 -168(44) . .
Sn1 Co1 C2 O2 -2(46) . .
C4 Co1 C3 O3 104(15) . .
C2 Co1 C3 O3 6(15) . .
C1 Co1 C3 O3 -91(15) . .
Sn1 Co1 C3 O3 -173(15) . .
C2 Co1 C4 O4 32(7) . .
C1 Co1 C4 O4 129(7) . .
C3 Co1 C4 O4 -66(7) . .
Sn1 Co1 C4 O4 -153(7) . .
C7 Co2 C5 O5 -68(10) . .
C6 Co2 C5 O5 30(10) . .
C8 Co2 C5 O5 126(10) . .
Sn1 Co2 C5 O5 -150(10) . .
C5 Co2 C6 O6 4(10) . .
C7 Co2 C6 O6 125(10) . .
C8 Co2 C6 O6 -118(10) . .
Sn1 Co2 C6 O6 -5(12) . .
C5 Co2 C7 O7 71(18) . .
C6 Co2 C7 O7 -25(18) . .
C8 Co2 C7 O7 -123(18) . .
Sn1 Co2 C7 O7 151(18) . .
C5 Co2 C8 O8 -111(13) . .
C7 Co2 C8 O8 83(13) . .
C6 Co2 C8 O8 -17(13) . .
Sn1 Co2 C8 O8 168(13) . .
C12 Co3 C9 O9 -131(14) . .
C11 Co3 C9 O9 65(14) . .
C10 Co3 C9 O9 -34(14) . .
Sn1 Co3 C9 O9 146(14) . .
C9 Co3 C10 O10 -15(15) . .
C12 Co3 C10 O10 106(15) . .
C11 Co3 C10 O10 -134(15) . .
Sn1 Co3 C10 O10 150(10) . .
C9 Co3 C11 O11 -114(15) . .
C12 Co3 C11 O11 82(15) . .
C10 Co3 C11 O11 -15(15) . .
Sn1 Co3 C11 O11 164(15) . .
C9 Co3 C12 O12 70(10) . .
C11 Co3 C12 O12 -126(10) . .
C10 Co3 C12 O12 -27(10) . .
Sn1 Co3 C12 O12 153(10) . .
